data_7032267
loop_
_publ_author_name
'Pfaff, Ulrike'
'Filipczyk, Grzegorz'
'Hildebrandt, Alexander'
'Korb, Marcus'
'Lang, Heinrich'

_publ_section_title
;
 1,3,5-Triferrocenyl-2,4,6-tris(ethynylferrocenyl)-benzene - a new member
 of the family of multiferrocenyl-functionalized cyclic systems.
;
_journal_issue 43
_journal_name_full 'Dalton transactions (Cambridge, England : 2003)'
_journal_page_first 16310
_journal_page_last 16321
_journal_paper_doi 10.1039/c4dt02307b
_journal_volume 43
_journal_year 2014
_chemical_formula_moiety 'C60 H36 Cl6 Fe4 I2'
_chemical_formula_sum 'C60 H36 Cl6 Fe4 I2'
_chemical_formula_weight 1446.79
_chemical_name_systematic
;
 ?
;
_space_group_crystal_system monoclinic
_space_group_IT_number 15
_space_group_name_Hall '-C 2yc'
_space_group_name_H-M_alt 'C 1 2/c 1'
_symmetry_space_group_name_Hall '-C 2yc'
_symmetry_space_group_name_H-M 'C 1 2/c 1'
_atom_sites_solution_hydrogens geom
_audit_creation_method SHELXL-2013
_cell_angle_alpha 90
_cell_angle_beta 119.178(10)
_cell_angle_gamma 90
_cell_formula_units_Z 4
_cell_length_a 27.984(2)
_cell_length_b 9.9891(4)
_cell_length_c 20.7362(17)
_cell_measurement_reflns_used 4653
_cell_measurement_temperature 110.00(10)
_cell_measurement_theta_max 26.5650
_cell_measurement_theta_min 3.6750
_cell_volume 5061.0(8)
_computing_cell_refinement
;
CrysAlisPro, Agilent Technologies,
Version 1.171.36.28 (release 01-02-2013 CrysAlis171 .NET)
(compiled Feb  1 2013,16:14:44)
;
_computing_data_collection
;
CrysAlisPro, Agilent Technologies,
Version 1.171.36.28 (release 01-02-2013 CrysAlis171 .NET)
(compiled Feb  1 2013,16:14:44)
;
_computing_data_reduction
;
CrysAlisPro, Agilent Technologies,
Version 1.171.36.28 (release 01-02-2013 CrysAlis171 .NET)
(compiled Feb  1 2013,16:14:44)
;
_computing_molecular_graphics
;
ORTEP-3 for Windows (Farrugia, 2012)
;
_computing_publication_material
;
WinGX (Farrugia, 2012), CIFTAB (Sheldrick, 1997)
;
_computing_structure_refinement 'SHELXL-2013 (Sheldrick, 2013)'
_computing_structure_solution 'SHELXS-2013 (Sheldrick, 2013)'
_diffrn_ambient_temperature 110.00(10)
_diffrn_measured_fraction_theta_full 0.989
_diffrn_measured_fraction_theta_max 0.989
_diffrn_measurement_device_type 'oxford gemini s'
_diffrn_measurement_method '\w scans'
_diffrn_radiation_type MoK\a
_diffrn_radiation_wavelength 0.71073
_diffrn_reflns_av_R_equivalents 0.0378
_diffrn_reflns_av_unetI/netI 0.0442
_diffrn_reflns_Laue_measured_fraction_full 0.989
_diffrn_reflns_Laue_measured_fraction_max 0.989
_diffrn_reflns_limit_h_max 31
_diffrn_reflns_limit_h_min -33
_diffrn_reflns_limit_k_max 11
_diffrn_reflns_limit_k_min -11
_diffrn_reflns_limit_l_max 24
_diffrn_reflns_limit_l_min -24
_diffrn_reflns_number 12898
_diffrn_reflns_point_group_measured_fraction_full 0.989
_diffrn_reflns_point_group_measured_fraction_max 0.989
_diffrn_reflns_theta_full 25.000
_diffrn_reflns_theta_max 24.998
_diffrn_reflns_theta_min 2.978
_diffrn_standards_decay_% 0
_diffrn_standards_interval_count 50
_diffrn_standards_interval_time 10
_diffrn_standards_number 2
_exptl_absorpt_coefficient_mu 2.703
_exptl_absorpt_correction_T_max 1.00000
_exptl_absorpt_correction_T_min 0.79085
_exptl_absorpt_correction_type multi-scan
_exptl_absorpt_process_details
;
CrysAlisPro, Agilent Technologies,
Version 1.171.36.28 (release 01-02-2013 CrysAlis171 .NET)
(compiled Feb  1 2013,16:14:44)
Empirical absorption correction using spherical harmonics,
 implemented in SCALE3 ABSPACK scaling algorithm.
;
_exptl_crystal_colour red
_exptl_crystal_density_diffrn 1.899
_exptl_crystal_description plate
_exptl_crystal_F_000 2832
_exptl_crystal_size_max 0.2
_exptl_crystal_size_mid 0.05
_exptl_crystal_size_min 0.05
_refine_diff_density_max 2.850
_refine_diff_density_min -1.624
_refine_diff_density_rms 0.216
_refine_ls_extinction_method none
_refine_ls_goodness_of_fit_ref 1.144
_refine_ls_hydrogen_treatment constr
_refine_ls_matrix_type full
_refine_ls_number_parameters 406
_refine_ls_number_reflns 4411
_refine_ls_number_restraints 266
_refine_ls_restrained_S_all 1.126
_refine_ls_R_factor_all 0.1186
_refine_ls_R_factor_gt 0.1032
_refine_ls_shift/su_max 0.002
_refine_ls_shift/su_mean 0.000
_refine_ls_structure_factor_coef Fsqd
_refine_ls_weighting_details 'w=1/[\s^2^(Fo^2^)+(0.1205P)^2^+150.5405P] where P=(Fo^2^+2Fc^2^)/3'
_refine_ls_weighting_scheme calc
_refine_ls_wR_factor_gt 0.2686
_refine_ls_wR_factor_ref 0.2784
_reflns_Friedel_coverage 0.000
_reflns_number_gt 3666
_reflns_number_total 4411
_reflns_threshold_expression 'I > 2\s(I)'
_cod_data_source_file c4dt02307b2.cif
_cod_data_source_block UPCFcICl
_cod_depositor_comments 'Adding full bibliography for 7032266--7032268.cif.'
_cod_original_cell_volume 5061.0(7)
_cod_original_formula_sum 'C60 H0 H36 Cl6 Fe4 I2'
_cod_database_code 7032267
_shelx_space_group_comment
;
The symmetry employed for this shelxl refinement is uniquely defined
by the following loop, which should always be used as a source of
symmetry information in preference to the above space-group names.
They are only intended as comments.
;
_shelxl_version_number 2013-4

loop_
_space_group_symop_operation_xyz
'x, y, z'
'-x, y, -z+1/2'
'x+1/2, y+1/2, z'
'-x+1/2, y+1/2, -z+1/2'
'-x, -y, -z'
'x, -y, z-1/2'
'-x+1/2, -y+1/2, -z'
'x+1/2, -y+1/2, z-1/2'

loop_
_atom_site_label
_atom_site_type_symbol
_atom_site_fract_x
_atom_site_fract_y
_atom_site_fract_z
_atom_site_U_iso_or_equiv
_atom_site_adp_type
_atom_site_occupancy
_atom_site_site_symmetry_order
_atom_site_calc_flag
_atom_site_refinement_flags_posn
_atom_site_refinement_flags_adp
_atom_site_refinement_flags_occupancy
_atom_site_disorder_assembly
_atom_site_disorder_group
C1 C -0.2280(5) 0.3885(13) -0.2628(6) 0.046(3) Uani 1 1 d . . . . .
H1 H -0.1949 0.3743 -0.2201 0.056 Uiso 0.3609 1 calc R U P A 2
C2 C -0.2479(5) 0.3199(12) -0.3321(7) 0.047(3) Uani 1 1 d . . . . .
H2 H -0.2298 0.2532 -0.3430 0.056 Uiso 1 1 calc R U . . .
C3 C -0.3000(5) 0.3725(13) -0.3805(7) 0.042(3) Uani 1 1 d . . . . .
H3 H -0.3228 0.3445 -0.4288 0.050 Uiso 1 1 calc R U . . .
C4 C -0.3119(5) 0.4745(13) -0.3436(8) 0.051(3) Uani 1 1 d . . . . .
H4 H -0.3433 0.5271 -0.3644 0.061 Uiso 1 1 calc R U . . .
C5 C -0.2701(6) 0.4843(13) -0.2728(8) 0.052(3) Uani 1 1 d . . . . .
H5 H -0.2688 0.5424 -0.2370 0.062 Uiso 1 1 calc R U . . .
C6 C -0.1705(6) 0.616(2) -0.3150(8) 0.072(5) Uani 1 1 d . . . . .
H6 H -0.1378 0.5996 -0.2719 0.087 Uiso 0.6391 1 calc R U P B 1
C7 C -0.1894(6) 0.5459(16) -0.3863(9) 0.062(4) Uani 1 1 d . . . . .
H7 H -0.1719 0.4779 -0.3973 0.075 Uiso 1 1 calc R U . . .
C8 C -0.2403(5) 0.6066(13) -0.4336(6) 0.042(3) Uani 1 1 d . . . . .
H8 H -0.2629 0.5859 -0.4832 0.050 Uiso 1 1 calc R U . . .
C9 C -0.2507(6) 0.7010(13) -0.3942(9) 0.056(3) Uani 1 1 d . . . . .
H9 H -0.2820 0.7538 -0.4128 0.067 Uiso 1 1 calc R U . . .
C10 C -0.2081(8) 0.7060(18) -0.3231(10) 0.079(6) Uani 1 1 d . . . . .
H10 H -0.2058 0.7634 -0.2864 0.095 Uiso 1 1 calc R U . . .
C11 C -0.1140(5) 0.8097(12) 0.1404(8) 0.046(3) Uani 1 1 d . . . . .
C12 C -0.1654(6) 0.8762(13) 0.0987(8) 0.051(3) Uani 1 1 d . . . . .
H12 H -0.1908 0.8581 0.0497 0.061 Uiso 1 1 calc R U . . .
C13 C -0.1718(6) 0.9744(12) 0.1439(8) 0.050(3) Uani 1 1 d . . . . .
H13 H -0.2016 1.0310 0.1305 0.059 Uiso 1 1 calc R U . . .
C14 C -0.1230(6) 0.9679(12) 0.2139(7) 0.047(3) Uani 1 1 d . . . . .
H14 H -0.1154 1.0212 0.2546 0.056 Uiso 1 1 calc R U . . .
C15 C -0.0873(6) 0.8660(12) 0.2118(7) 0.048(3) Uani 1 1 d . . . . .
H15 H -0.0532 0.8418 0.2503 0.058 Uiso 1 1 calc R U . . .
C16 C -0.0589(5) 1.0367(11) 0.0803(6) 0.037(3) Uani 1 1 d . . . . .
H16 H -0.0457 0.9687 0.0626 0.045 Uiso 1 1 calc R U . . .
C17 C -0.1106(4) 1.1011(12) 0.0392(6) 0.037(2) Uani 1 1 d . . . . .
H17 H -0.1369 1.0841 -0.0094 0.044 Uiso 1 1 calc R U . . .
C18 C -0.1140(5) 1.1966(11) 0.0877(6) 0.039(3) Uani 1 1 d . . . . .
H18 H -0.1437 1.2528 0.0756 0.046 Uiso 1 1 calc R U . . .
C19 C -0.0669(5) 1.1935(11) 0.1550(6) 0.036(2) Uani 1 1 d . . . . .
H19 H -0.0592 1.2469 0.1956 0.043 Uiso 1 1 calc R U . . .
C20 C -0.0311(5) 1.0919(12) 0.1513(6) 0.039(3) Uani 1 1 d . . . . .
H20 H 0.0035 1.0682 0.1889 0.047 Uiso 1 1 calc R U . . .
C23 C -0.0954(6) 0.7051(14) 0.1132(8) 0.057(4) Uani 1 1 d . . . . .
C24 C -0.0799(5) 0.6146(13) 0.0893(8) 0.051(3) Uani 1 1 d . . . . .
Fe1 Fe -0.24159(6) 0.51982(16) -0.34507(8) 0.0330(4) Uani 1 1 d . . . . .
Fe2 Fe -0.10427(6) 1.01012(14) 0.13187(9) 0.0307(4) Uani 1 1 d . . . . .
C25 C -0.1002(2) 0.3805(9) -0.0612(3) 0.031(3) Uani 0.64 1 d DG U P C 1
C26 C -0.1086(2) 0.4776(9) -0.0198(4) 0.033(2) Uani 0.64 1 d DG U P C 1
C27 C -0.0678(3) 0.5055(9) 0.0518(4) 0.031(3) Uani 0.64 1 d DG U P C 1
C28 C -0.0185(3) 0.4362(9) 0.0819(3) 0.026(3) Uani 0.64 1 d DG U P C 1
C29 C -0.0100(3) 0.3391(9) 0.0405(4) 0.033(3) Uani 0.64 1 d DG U P C 1
C30 C -0.0509(3) 0.3112(9) -0.0310(4) 0.032(3) Uani 0.64 1 d DG U P C 1
C21 C -0.1809(7) 0.3685(18) -0.1956(9) 0.036(3) Uani 0.64 1 d . U P C 1
C22 C -0.1424(6) 0.3605(17) -0.1346(9) 0.033(3) Uani 0.64 1 d . U P C 1
Cl1 Cl -0.0409(2) 0.1889(5) -0.0817(3) 0.0486(12) Uani 0.64 1 d D U P C 1
Cl2 Cl -0.17172(16) 0.5514(5) -0.0528(2) 0.0401(10) Uani 0.64 1 d D U P C 1
Cl3 Cl 0.0317(2) 0.4801(6) 0.1707(3) 0.0188(10) Uani 0.39 1 d . U P C 1
Cl3A Cl 0.0058(4) 0.5048(10) 0.1642(5) 0.0188(10) Uani 0.25 1 d . U P C 1
I1 I 0.06504(5) 0.23626(15) 0.08670(9) 0.0458(4) Uani 0.64 1 d D U P C 1
C29' C -0.0397(5) 0.3491(16) -0.0010(5) 0.038(6) Uani 0.36 1 d DG U P C 2
C30' C -0.0722(5) 0.4461(16) 0.0066(6) 0.030(4) Uani 0.36 1 d DG U P C 2
C25' C -0.0540(6) 0.5107(16) 0.0740(7) 0.032(4) Uani 0.36 1 d DG U P C 2
C26' C -0.0035(6) 0.4783(17) 0.1336(5) 0.033(2) Uani 0.36 1 d G U P C 2
C27' C 0.0290(5) 0.3812(16) 0.1259(5) 0.027(4) Uani 0.36 1 d DG U P C 2
C28' C 0.0109(5) 0.3166(16) 0.0586(6) 0.029(6) Uani 0.36 1 d DG U P C 2
I1' I -0.06733(13) 0.2435(3) -0.10102(15) 0.0578(7) Uani 0.36 1 d D U P C 2
Cl1' Cl -0.1342(6) 0.4906(19) -0.0666(8) 0.0486(12) Uani 0.16 1 d D U P C 2
Cl1A Cl -0.1317(6) 0.5236(17) -0.0421(10) 0.0486(12) Uani 0.2 1 d D . P C 2
Cl2' Cl 0.0153(4) 0.5576(11) 0.2147(6) 0.065(3) Uani 0.36 1 d . U P C 2
Cl3' Cl 0.0478(6) 0.1866(14) 0.0498(9) 0.096(5) Uani 0.36 1 d D U P C 2
C21' C -0.1224(14) 0.638(4) -0.2458(18) 0.046(8) Uani 0.36 1 d . U P D 2
C22' C 0.0803(13) 0.362(3) 0.1883(17) 0.040(7) Uani 0.3601 1 d . U P C 2

loop_
_atom_site_aniso_label
_atom_site_aniso_U_11
_atom_site_aniso_U_22
_atom_site_aniso_U_33
_atom_site_aniso_U_23
_atom_site_aniso_U_13
_atom_site_aniso_U_12
C1 0.055(7) 0.046(7) 0.037(6) 0.012(5) 0.022(6) 0.011(6)
C2 0.055(7) 0.035(6) 0.067(8) 0.003(6) 0.043(7) 0.004(6)
C3 0.036(6) 0.051(7) 0.043(6) 0.000(6) 0.022(5) -0.008(5)
C4 0.041(7) 0.049(8) 0.067(9) 0.014(6) 0.030(7) 0.010(6)
C5 0.063(9) 0.047(7) 0.066(9) 0.011(6) 0.048(8) 0.003(6)
C6 0.035(7) 0.124(15) 0.045(8) 0.022(9) 0.009(6) -0.015(9)
C7 0.059(9) 0.062(9) 0.095(11) 0.016(8) 0.060(9) 0.011(7)
C8 0.038(6) 0.056(8) 0.031(6) 0.007(5) 0.016(5) -0.008(6)
C9 0.063(9) 0.038(7) 0.078(10) 0.010(7) 0.044(8) -0.003(6)
C10 0.109(15) 0.072(11) 0.087(12) -0.030(9) 0.072(12) -0.052(11)
C11 0.060(8) 0.032(6) 0.076(9) -0.002(6) 0.055(7) -0.003(6)
C12 0.067(9) 0.044(7) 0.067(8) -0.011(6) 0.051(8) -0.020(6)
C13 0.062(8) 0.036(6) 0.085(10) -0.010(6) 0.062(8) -0.012(6)
C14 0.069(9) 0.036(6) 0.056(8) -0.001(6) 0.046(7) 0.001(6)
C15 0.070(9) 0.038(7) 0.056(7) 0.009(6) 0.046(7) 0.008(6)
C16 0.045(7) 0.037(6) 0.048(6) -0.004(5) 0.036(6) -0.003(5)
C17 0.032(6) 0.042(6) 0.042(6) 0.002(5) 0.022(5) 0.001(5)
C18 0.035(6) 0.034(6) 0.055(7) 0.008(5) 0.027(6) 0.003(5)
C19 0.043(6) 0.031(6) 0.040(6) 0.005(5) 0.024(5) 0.000(5)
C20 0.033(6) 0.042(7) 0.044(6) 0.006(5) 0.021(5) 0.000(5)
C23 0.067(9) 0.050(8) 0.073(9) -0.005(7) 0.048(8) -0.012(7)
C24 0.051(7) 0.043(7) 0.066(8) 0.000(6) 0.035(7) -0.002(6)
Fe1 0.0325(8) 0.0376(9) 0.0325(8) 0.0028(6) 0.0188(7) 0.0001(7)
Fe2 0.0361(9) 0.0264(8) 0.0405(9) -0.0028(6) 0.0272(7) -0.0018(6)
C25 0.029(4) 0.034(5) 0.033(5) 0.001(4) 0.017(4) -0.004(4)
C26 0.031(4) 0.035(4) 0.031(4) 0.002(3) 0.014(3) -0.016(3)
C27 0.028(5) 0.036(5) 0.031(5) 0.004(5) 0.015(4) -0.003(5)
C28 0.026(5) 0.029(5) 0.028(5) 0.005(4) 0.016(4) -0.004(4)
C29 0.027(5) 0.032(5) 0.037(5) 0.008(5) 0.015(5) 0.004(5)
C30 0.031(5) 0.034(5) 0.034(5) 0.005(5) 0.019(4) -0.003(5)
C21 0.029(6) 0.040(6) 0.038(6) 0.004(5) 0.017(5) -0.001(5)
C22 0.027(5) 0.038(6) 0.036(5) 0.005(5) 0.017(4) -0.002(5)
Cl1 0.040(2) 0.045(3) 0.064(3) 0.009(2) 0.028(2) 0.015(2)
Cl2 0.032(2) 0.043(2) 0.046(2) 0.0009(19) 0.0198(19) 0.0057(18)
Cl3 0.014(3) 0.023(2) 0.0138(18) -0.0030(16) 0.002(2) -0.004(2)
Cl3A 0.014(3) 0.023(2) 0.0138(18) -0.0030(16) 0.002(2) -0.004(2)
I1 0.0333(7) 0.0452(8) 0.0647(10) 0.0184(7) 0.0285(7) 0.0097(6)
C29' 0.037(8) 0.040(8) 0.032(8) 0.001(7) 0.013(6) -0.008(7)
C30' 0.031(7) 0.034(7) 0.028(7) -0.002(6) 0.017(5) -0.008(6)
C25' 0.033(6) 0.034(7) 0.029(6) -0.004(6) 0.015(5) -0.008(6)
C26' 0.031(4) 0.035(4) 0.031(4) 0.002(3) 0.014(3) -0.016(3)
C27' 0.025(6) 0.031(6) 0.028(6) 0.004(5) 0.014(5) -0.006(5)
C28' 0.030(10) 0.030(10) 0.020(9) -0.003(8) 0.007(8) -0.009(8)
I1' 0.0691(19) 0.0591(18) 0.0541(15) -0.0131(13) 0.0369(15) -0.0199(15)
Cl1' 0.040(2) 0.045(3) 0.064(3) 0.009(2) 0.028(2) 0.015(2)
Cl1A 0.040(2) 0.045(3) 0.064(3) 0.009(2) 0.028(2) 0.015(2)
Cl2' 0.061(5) 0.066(5) 0.068(5) -0.003(5) 0.032(5) -0.003(4)
Cl3' 0.079(9) 0.098(10) 0.115(11) -0.031(9) 0.052(8) -0.012(8)
C21' 0.045(11) 0.051(12) 0.045(11) 0.004(8) 0.023(9) -0.007(9)
C22' 0.040(10) 0.043(11) 0.037(10) 0.004(8) 0.019(8) -0.007(8)

loop_
_atom_type_symbol
_atom_type_description
_atom_type_scat_dispersion_real
_atom_type_scat_dispersion_imag
_atom_type_scat_source
C C 0.0033 0.0016 'International Tables Vol C Tables 4.2.6.8 and 6.1.1.4'
H H 0.0000 0.0000 'International Tables Vol C Tables 4.2.6.8 and 6.1.1.4'
Cl Cl 0.1484 0.1585 'International Tables Vol C Tables 4.2.6.8 and 6.1.1.4'
Fe Fe 0.3463 0.8444 'International Tables Vol C Tables 4.2.6.8 and 6.1.1.4'
I I -0.4742 1.8119 'International Tables Vol C Tables 4.2.6.8 and 6.1.1.4'
H H 0.0000 0.0000 'International Tables Vol C Tables 4.2.6.8 and 6.1.1.4'

loop_
_geom_angle_atom_site_label_1
_geom_angle_atom_site_label_2
_geom_angle_atom_site_label_3
_geom_angle
_geom_angle_site_symmetry_1
_geom_angle_site_symmetry_3
C21 C1 C2 130.6(13) . .
C21 C1 C5 123.1(13) . .
C2 C1 C5 106.2(11) . .
C21 C1 Fe1 129.1(11) . .
C2 C1 Fe1 69.3(7) . .
C5 C1 Fe1 69.4(7) . .
C2 C1 H1 126.9 . .
C5 C1 H1 126.9 . .
Fe1 C1 H1 126.0 . .
C3 C2 C1 107.2(11) . .
C3 C2 Fe1 70.5(7) . .
C1 C2 Fe1 69.4(7) . .
C3 C2 H2 126.4 . .
C1 C2 H2 126.4 . .
Fe1 C2 H2 125.3 . .
C2 C3 C4 108.6(11) . .
C2 C3 Fe1 69.2(7) . .
C4 C3 Fe1 69.1(7) . .
C2 C3 H3 125.7 . .
C4 C3 H3 125.7 . .
Fe1 C3 H3 127.6 . .
C5 C4 C3 109.4(12) . .
C5 C4 Fe1 70.9(7) . .
C3 C4 Fe1 70.6(7) . .
C5 C4 H4 125.3 . .
C3 C4 H4 125.3 . .
Fe1 C4 H4 124.8 . .
C4 C5 C1 108.4(12) . .
C4 C5 Fe1 70.0(7) . .
C1 C5 Fe1 68.9(7) . .
C4 C5 H5 125.8 . .
C1 C5 H5 125.8 . .
Fe1 C5 H5 126.9 . .
C10 C6 C21' 109(2) . .
C10 C6 C7 108.5(13) . .
C21' C6 C7 141(2) . .
C10 C6 Fe1 71.5(9) . .
C21' C6 Fe1 133.7(16) . .
C7 C6 Fe1 69.4(8) . .
C10 C6 H6 125.7 . .
C7 C6 H6 125.7 . .
Fe1 C6 H6 125.0 . .
C8 C7 C6 103.9(13) . .
C8 C7 Fe1 70.1(7) . .
C6 C7 Fe1 67.8(7) . .
C8 C7 H7 128.0 . .
C6 C7 H7 128.0 . .
Fe1 C7 H7 125.6 . .
C9 C8 C7 108.5(12) . .
C9 C8 Fe1 69.7(7) . .
C7 C8 Fe1 69.4(7) . .
C9 C8 H8 125.8 . .
C7 C8 H8 125.8 . .
Fe1 C8 H8 126.7 . .
C8 C9 C10 109.9(14) . .
C8 C9 Fe1 71.0(7) . .
C10 C9 Fe1 70.3(9) . .
C8 C9 H9 125.1 . .
C10 C9 H9 125.1 . .
Fe1 C9 H9 125.2 . .
C6 C10 C9 109.3(15) . .
C6 C10 Fe1 70.1(10) . .
C9 C10 Fe1 70.2(8) . .
C6 C10 H10 125.4 . .
C9 C10 H10 125.4 . .
Fe1 C10 H10 126.0 . .
C23 C11 C15 127.5(13) . .
C23 C11 C12 124.3(13) . .
C15 C11 C12 108.2(11) . .
C23 C11 Fe2 127.2(9) . .
C15 C11 Fe2 71.1(7) . .
C12 C11 Fe2 68.3(7) . .
C13 C12 C11 109.5(13) . .
C13 C12 Fe2 71.1(7) . .
C11 C12 Fe2 70.4(7) . .
C13 C12 H12 125.2 . .
C11 C12 H12 125.2 . .
Fe2 C12 H12 124.8 . .
C12 C13 C14 105.7(12) . .
C12 C13 Fe2 67.8(7) . .
C14 C13 Fe2 69.5(7) . .
C12 C13 H13 127.1 . .
C14 C13 H13 127.1 . .
Fe2 C13 H13 127.0 . .
C13 C14 C15 109.5(11) . .
C13 C14 Fe2 69.7(6) . .
C15 C14 Fe2 70.1(7) . .
C13 C14 H14 125.2 . .
C15 C14 H14 125.2 . .
Fe2 C14 H14 126.5 . .
C11 C15 C14 107.1(12) . .
C11 C15 Fe2 68.8(7) . .
C14 C15 Fe2 69.0(7) . .
C11 C15 H15 126.5 . .
C14 C15 H15 126.5 . .
Fe2 C15 H15 127.3 . .
C20 C16 C17 109.4(10) . .
C20 C16 Fe2 70.6(6) . .
C17 C16 Fe2 70.2(6) . .
C20 C16 H16 125.3 . .
C17 C16 H16 125.3 . .
Fe2 C16 H16 125.5 . .
C16 C17 C18 106.2(10) . .
C16 C17 Fe2 69.0(6) . .
C18 C17 Fe2 69.0(6) . .
C16 C17 H17 126.9 . .
C18 C17 H17 126.9 . .
Fe2 C17 H17 126.7 . .
C19 C18 C17 109.9(10) . .
C19 C18 Fe2 70.8(7) . .
C17 C18 Fe2 70.3(6) . .
C19 C18 H18 125.0 . .
C17 C18 H18 125.0 . .
Fe2 C18 H18 125.4 . .
C18 C19 C20 107.9(10) . .
C18 C19 Fe2 69.8(7) . .
C20 C19 Fe2 69.5(6) . .
C18 C19 H19 126.1 . .
C20 C19 H19 126.1 . .
Fe2 C19 H19 126.2 . .
C16 C20 C19 106.7(10) . .
C16 C20 Fe2 69.4(6) . .
C19 C20 Fe2 69.1(6) . .
C16 C20 H20 126.7 . .
C19 C20 H20 126.7 . .
Fe2 C20 H20 126.5 . .
C24 C23 C11 179.3(18) . .
C23 C24 C25' 169.9(16) . .
C23 C24 C27 172.8(15) . .
C6 Fe1 C4 156.7(7) . .
C6 Fe1 C9 66.1(7) . .
C4 Fe1 C9 108.6(5) . .
C6 Fe1 C10 38.4(7) . .
C4 Fe1 C10 123.0(7) . .
C9 Fe1 C10 39.5(7) . .
C6 Fe1 C1 107.2(6) . .
C4 Fe1 C1 68.3(5) . .
C9 Fe1 C1 157.1(6) . .
C10 Fe1 C1 121.7(7) . .
C6 Fe1 C2 124.3(7) . .
C4 Fe1 C2 68.4(5) . .
C9 Fe1 C2 160.6(6) . .
C10 Fe1 C2 158.3(7) . .
C1 Fe1 C2 41.4(5) . .
C6 Fe1 C7 42.8(7) . .
C4 Fe1 C7 158.7(7) . .
C9 Fe1 C7 67.4(6) . .
C10 Fe1 C7 68.3(7) . .
C1 Fe1 C7 123.7(6) . .
C2 Fe1 C7 107.9(6) . .
C6 Fe1 C5 122.4(6) . .
C4 Fe1 C5 39.1(6) . .
C9 Fe1 C5 121.6(6) . .
C10 Fe1 C5 107.3(6) . .
C1 Fe1 C5 41.7(5) . .
C2 Fe1 C5 69.0(5) . .
C7 Fe1 C5 161.2(6) . .
C6 Fe1 C8 68.2(5) . .
C4 Fe1 C8 123.2(5) . .
C9 Fe1 C8 39.3(5) . .
C10 Fe1 C8 66.8(6) . .
C1 Fe1 C8 161.3(5) . .
C2 Fe1 C8 125.1(5) . .
C7 Fe1 C8 40.5(5) . .
C5 Fe1 C8 156.3(5) . .
C6 Fe1 C3 161.3(7) . .
C4 Fe1 C3 40.3(5) . .
C9 Fe1 C3 125.2(6) . .
C10 Fe1 C3 159.6(7) . .
C1 Fe1 C3 68.2(5) . .
C2 Fe1 C3 40.3(5) . .
C7 Fe1 C3 123.4(6) . .
C5 Fe1 C3 67.0(5) . .
C8 Fe1 C3 110.0(5) . .
C12 Fe2 C16 123.5(5) . .
C12 Fe2 C18 123.4(5) . .
C16 Fe2 C18 68.0(5) . .
C12 Fe2 C11 41.3(5) . .
C16 Fe2 C11 108.5(4) . .
C18 Fe2 C11 160.6(5) . .
C12 Fe2 C19 158.1(5) . .
C16 Fe2 C19 68.2(4) . .
C18 Fe2 C19 39.4(4) . .
C11 Fe2 C19 158.8(5) . .
C12 Fe2 C17 107.7(5) . .
C16 Fe2 C17 40.8(4) . .
C18 Fe2 C17 40.7(5) . .
C11 Fe2 C17 124.2(5) . .
C19 Fe2 C17 67.9(4) . .
C12 Fe2 C20 158.9(5) . .
C16 Fe2 C20 40.1(5) . .
C18 Fe2 C20 68.0(4) . .
C11 Fe2 C20 122.4(5) . .
C19 Fe2 C20 41.5(4) . .
C17 Fe2 C20 68.4(4) . .
C12 Fe2 C14 68.2(5) . .
C16 Fe2 C14 159.7(5) . .
C18 Fe2 C14 122.0(5) . .
C11 Fe2 C14 68.1(5) . .
C19 Fe2 C14 107.3(5) . .
C17 Fe2 C14 157.7(5) . .
C20 Fe2 C14 123.5(5) . .
C12 Fe2 C13 41.1(5) . .
C16 Fe2 C13 158.7(6) . .
C18 Fe2 C13 106.5(5) . .
C11 Fe2 C13 69.5(5) . .
C19 Fe2 C13 121.5(5) . .
C17 Fe2 C13 121.6(5) . .
C20 Fe2 C13 159.0(5) . .
C14 Fe2 C13 40.8(6) . .
C12 Fe2 C15 68.6(6) . .
C16 Fe2 C15 123.6(5) . .
C18 Fe2 C15 157.9(5) . .
C11 Fe2 C15 40.1(5) . .
C19 Fe2 C15 122.9(5) . .
C17 Fe2 C15 160.0(5) . .
C20 Fe2 C15 107.6(5) . .
C14 Fe2 C15 40.9(5) . .
C13 Fe2 C15 69.3(6) . .
C26 C25 C30 120.0 . .
C26 C25 C22 117.3(8) . .
C30 C25 C22 122.6(8) . .
C27 C26 C25 120.0 . .
C27 C26 Cl2 119.3(4) . .
C25 C26 Cl2 120.3(4) . .
C26 C27 C28 120.0 . .
C26 C27 C24 115.5(7) . .
C28 C27 C24 124.4(7) . .
C26 C27 Cl3A 166.6(4) . .
C28 C27 Cl3A 47.3(4) . .
C24 C27 Cl3A 77.5(7) . .
C29 C28 C27 120.0 . .
C29 C28 Cl3A 145.2(5) . .
C27 C28 Cl3A 94.4(5) . .
C29 C28 Cl3 122.4(4) . .
C27 C28 Cl3 117.6(4) . .
Cl3A C28 Cl3 24.1(3) . .
C28 C29 C30 120.0 . .
C28 C29 I1 119.5(3) . .
C30 C29 I1 120.5(3) . .
C29 C30 C25 120.0 . .
C29 C30 Cl1 120.0(4) . .
C25 C30 Cl1 120.0(4) . .
C22 C21 C1 173.2(19) . .
C21 C22 C25 167.3(18) . .
Cl3A Cl3 C28 70.5(9) . .
Cl3 Cl3A C28 85.4(10) . .
Cl3 Cl3A C27 122.1(11) . .
C28 Cl3A C27 38.3(3) . .
C30' C29' C28' 120.0 . .
C30' C29' I1' 121.0(5) . .
C28' C29' I1' 119.0(5) . .
C25' C30' C29' 120.0 . .
C25' C30' Cl1A 99.3(8) . .
C29' C30' Cl1A 140.7(8) . .
C25' C30' Cl1' 119.0(5) . .
C29' C30' Cl1' 121.0(5) . .
Cl1A C30' Cl1' 19.7(7) . .
C30' C25' C26' 120.0 . .
C30' C25' C24 127.0(10) . .
C26' C25' C24 112.9(9) . .
C27' C26' C25' 120.0 . .
C27' C26' Cl2' 122.4(8) . .
C25' C26' Cl2' 117.5(8) . .
C26' C27' C28' 120.0 . .
C26' C27' C22' 115.0(16) . .
C28' C27' C22' 124.9(16) . .
C27' C28' C29' 120.0 . .
C27' C28' Cl3' 120.8(7) . .
C29' C28' Cl3' 119.0(7) . .
Cl1A Cl1' C30' 74.7(16) . .
Cl1' Cl1A C30' 85.6(16) . .
C26' Cl2' Cl2' 133.0(10) . 2
C22' C21' C6 170(4) 5_565 .
C21' C22' C27' 171(4) 5_565 .

loop_
_geom_bond_atom_site_label_1
_geom_bond_atom_site_label_2
_geom_bond_distance
_geom_bond_site_symmetry_2
C1 C21 1.39(2) .
C1 C2 1.437(18) .
C1 C5 1.452(18) .
C1 Fe1 2.036(12) .
C1 H1 0.9300 .
C2 C3 1.408(17) .
C2 Fe1 2.034(12) .
C2 H2 0.9300 .
C3 C4 1.407(18) .
C3 Fe1 2.051(12) .
C3 H3 0.9300 .
C4 C5 1.36(2) .
C4 Fe1 2.032(13) .
C4 H4 0.9300 .
C5 Fe1 2.043(12) .
C5 H5 0.9300 .
C6 C10 1.33(3) .
C6 C21' 1.43(4) .
C6 C7 1.48(2) .
C6 Fe1 2.015(14) .
C6 H6 0.9300 .
C7 C8 1.413(19) .
C7 Fe1 2.037(13) .
C7 H7 0.9300 .
C8 C9 1.370(19) .
C8 Fe1 2.047(11) .
C8 H8 0.9300 .
C9 C10 1.37(2) .
C9 Fe1 2.031(13) .
C9 H9 0.9300 .
C10 Fe1 2.032(15) .
C10 H10 0.9300 .
C11 C23 1.403(18) .
C11 C15 1.410(18) .
C11 C12 1.430(19) .
C11 Fe2 2.039(12) .
C12 C13 1.427(17) .
C12 Fe2 2.011(12) .
C12 H12 0.9300 .
C13 C14 1.43(2) .
C13 Fe2 2.055(11) .
C13 H13 0.9300 .
C14 C15 1.441(17) .
C14 Fe2 2.053(12) .
C14 H14 0.9300 .
C15 Fe2 2.069(12) .
C15 H15 0.9300 .
C16 C20 1.401(16) .
C16 C17 1.425(16) .
C16 Fe2 2.037(10) .
C16 H16 0.9300 .
C17 C18 1.421(16) .
C17 Fe2 2.053(11) .
C17 H17 0.9300 .
C18 C19 1.377(16) .
C18 Fe2 2.035(11) .
C18 H18 0.9300 .
C19 C20 1.452(16) .
C19 Fe2 2.047(11) .
C19 H19 0.9300 .
C20 Fe2 2.053(11) .
C20 H20 0.9300 .
C23 C24 1.208(19) .
C24 C25' 1.388(16) .
C24 C27 1.472(14) .
C25 C26 1.3900 .
C25 C30 1.3900 .
C25 C22 1.413(17) .
C26 C27 1.3900 .
C26 Cl2 1.717(5) .
C27 C28 1.3900 .
C27 Cl3A 2.236(11) .
C28 C29 1.3900 .
C28 Cl3A 1.647(11) .
C28 Cl3 1.741(7) .
C29 C30 1.3900 .
C29 I1 2.103(4) .
C30 Cl1 1.721(5) .
C21 C22 1.20(2) .
Cl3 Cl3A 0.714(9) .
C29' C30' 1.3900 .
C29' C28' 1.3900 .
C29' I1' 2.108(7) .
C30' C25' 1.3900 .
C30' Cl1A 1.660(15) .
C30' Cl1' 1.716(6) .
C25' C26' 1.3900 .
C26' C27' 1.3900 .
C26' Cl2' 1.694(13) .
C27' C28' 1.3900 .
C27' C22' 1.40(3) .
C28' Cl3' 1.724(8) .
Cl1' Cl1A 0.58(2) .
Cl2' Cl2' 2.03(2) 2
C21' C22' 1.20(4) 5_565
C22' C21' 1.20(4) 5_565

loop_
_geom_torsion_atom_site_label_1
_geom_torsion_atom_site_label_2
_geom_torsion_atom_site_label_3
_geom_torsion_atom_site_label_4
_geom_torsion
_geom_torsion_site_symmetry_4
C21 C1 C2 C3 175.0(14) .
C5 C1 C2 C3 -0.7(13) .
Fe1 C1 C2 C3 -60.6(8) .
C21 C1 C2 Fe1 -124.4(16) .
C5 C1 C2 Fe1 59.9(8) .
C1 C2 C3 C4 2.0(14) .
Fe1 C2 C3 C4 -58.0(9) .
C1 C2 C3 Fe1 59.9(8) .
C2 C3 C4 C5 -2.5(14) .
Fe1 C3 C4 C5 -60.5(9) .
C2 C3 C4 Fe1 58.0(8) .
C3 C4 C5 C1 2.0(14) .
Fe1 C4 C5 C1 -58.3(9) .
C3 C4 C5 Fe1 60.3(9) .
C21 C1 C5 C4 -176.9(13) .
C2 C1 C5 C4 -0.8(14) .
Fe1 C1 C5 C4 59.0(9) .
C21 C1 C5 Fe1 124.1(14) .
C2 C1 C5 Fe1 -59.8(8) .
C10 C6 C7 C8 0.4(16) .
C21' C6 C7 C8 -163(3) .
Fe1 C6 C7 C8 61.4(9) .
C10 C6 C7 Fe1 -61.0(11) .
C21' C6 C7 Fe1 135(3) .
C6 C7 C8 C9 -0.9(14) .
Fe1 C7 C8 C9 59.0(9) .
C6 C7 C8 Fe1 -59.8(9) .
C7 C8 C9 C10 1.1(15) .
Fe1 C8 C9 C10 59.8(10) .
C7 C8 C9 Fe1 -58.7(9) .
C21' C6 C10 C9 169.6(17) .
C7 C6 C10 C9 0.3(17) .
Fe1 C6 C10 C9 -59.4(10) .
C21' C6 C10 Fe1 -131.0(17) .
C7 C6 C10 Fe1 59.7(10) .
C8 C9 C10 C6 -0.9(17) .
Fe1 C9 C10 C6 59.4(11) .
C8 C9 C10 Fe1 -60.2(9) .
C23 C11 C12 C13 178.3(11) .
C15 C11 C12 C13 -0.5(13) .
Fe2 C11 C12 C13 -60.6(8) .
C23 C11 C12 Fe2 -121.1(12) .
C15 C11 C12 Fe2 60.1(8) .
C11 C12 C13 C14 0.6(13) .
Fe2 C12 C13 C14 -59.5(8) .
C11 C12 C13 Fe2 60.2(8) .
C12 C13 C14 C15 -0.5(13) .
Fe2 C13 C14 C15 -58.9(8) .
C12 C13 C14 Fe2 58.4(8) .
C23 C11 C15 C14 -178.6(12) .
C12 C11 C15 C14 0.2(13) .
Fe2 C11 C15 C14 58.5(8) .
C23 C11 C15 Fe2 122.8(13) .
C12 C11 C15 Fe2 -58.4(8) .
C13 C14 C15 C11 0.2(13) .
Fe2 C14 C15 C11 -58.5(8) .
C13 C14 C15 Fe2 58.7(8) .
C20 C16 C17 C18 -0.7(12) .
Fe2 C16 C17 C18 59.2(7) .
C20 C16 C17 Fe2 -59.9(8) .
C16 C17 C18 C19 0.7(12) .
Fe2 C17 C18 C19 59.9(8) .
C16 C17 C18 Fe2 -59.3(7) .
C17 C18 C19 C20 -0.4(12) .
Fe2 C18 C19 C20 59.3(7) .
C17 C18 C19 Fe2 -59.7(8) .
C17 C16 C20 C19 0.4(12) .
Fe2 C16 C20 C19 -59.2(7) .
C17 C16 C20 Fe2 59.7(8) .
C18 C19 C20 C16 0.0(12) .
Fe2 C19 C20 C16 59.4(7) .
C18 C19 C20 Fe2 -59.5(8) .
C30 C25 C26 C27 0.0 .
C22 C25 C26 C27 -177.5(11) .
C30 C25 C26 Cl2 -173.2(9) .
C22 C25 C26 Cl2 9.3(11) .
C25 C26 C27 C28 0.0 .
Cl2 C26 C27 C28 173.3(9) .
C25 C26 C27 C24 177.1(10) .
Cl2 C26 C27 C24 -9.6(9) .
C25 C26 C27 Cl3A -16(2) .
Cl2 C26 C27 Cl3A 157(2) .
C25' C24 C27 C26 180(4) .
C25' C24 C27 C28 -3(3) .
C25' C24 C27 Cl3A 3(4) .
C26 C27 C28 C29 0.0 .
C24 C27 C28 C29 -176.8(11) .
Cl3A C27 C28 C29 175.0(7) .
C26 C27 C28 Cl3A -175.0(7) .
C24 C27 C28 Cl3A 8.2(10) .
C26 C27 C28 Cl3 177.9(8) .
C24 C27 C28 Cl3 1.1(11) .
Cl3A C27 C28 Cl3 -7.1(5) .
C27 C28 C29 C30 0.0 .
Cl3A C28 C29 C30 171.2(13) .
Cl3 C28 C29 C30 -177.8(8) .
C27 C28 C29 I1 179.5(8) .
Cl3A C28 C29 I1 -9.3(13) .
Cl3 C28 C29 I1 1.7(8) .
C28 C29 C30 C25 0.0 .
I1 C29 C30 C25 -179.5(8) .
C28 C29 C30 Cl1 -178.9(9) .
I1 C29 C30 Cl1 1.6(8) .
C26 C25 C30 C29 0.0 .
C22 C25 C30 C29 177.4(12) .
C26 C25 C30 Cl1 178.9(9) .
C22 C25 C30 Cl1 -3.8(12) .
C26 C25 C22 C21 24(8) .
C30 C25 C22 C21 -154(7) .
C29 C28 Cl3 Cl3A -164.5(11) .
C27 C28 Cl3 Cl3A 17.7(11) .
C28 Cl3 Cl3A C27 -11.4(7) .
C29 C28 Cl3A Cl3 23.3(16) .
C27 C28 Cl3A Cl3 -164.3(10) .
C29 C28 Cl3A C27 -172.3(11) .
Cl3 C28 Cl3A C27 164.3(10) .
C28' C29' C30' C25' 0.0 .
I1' C29' C30' C25' 177.4(14) .
C28' C29' C30' Cl1A 179(2) .
I1' C29' C30' Cl1A -4(2) .
C28' C29' C30' Cl1' 178.7(17) .
I1' C29' C30' Cl1' -3.9(17) .
C29' C30' C25' C26' 0.0 .
Cl1A C30' C25' C26' -179.1(15) .
Cl1' C30' C25' C26' -178.7(17) .
C29' C30' C25' C24 176(2) .
Cl1A C30' C25' C24 -3.2(17) .
Cl1' C30' C25' C24 -3(2) .
C23 C24 C25' C30' -175(8) .
C27 C24 C25' C30' 6(3) .
C23 C24 C25' C26' 1(10) .
C27 C24 C25' C26' -178(4) .
C30' C25' C26' C27' 0.0 .
C24 C25' C26' C27' -176.5(18) .
C30' C25' C26' Cl2' -178.3(16) .
C24 C25' C26' Cl2' 5.3(15) .
C25' C26' C27' C28' 0.0 .
Cl2' C26' C27' C28' 178.2(16) .
C25' C26' C27' C22' 176(2) .
Cl2' C26' C27' C22' -5(2) .
C26' C27' C28' C29' 0.0 .
C22' C27' C28' C29' -176(2) .
C26' C27' C28' Cl3' -174.7(17) .
C22' C27' C28' Cl3' 9(2) .
C30' C29' C28' C27' 0.0 .
I1' C29' C28' C27' -177.5(14) .
C30' C29' C28' Cl3' 174.8(17) .
I1' C29' C28' Cl3' -2.7(14) .
C25' C30' Cl1' Cl1A -1(4) .
C29' C30' Cl1' Cl1A -180(3) .
C25' C30' Cl1A Cl1' 179(3) .
C29' C30' Cl1A Cl1' 0(4) .
C27' C26' Cl2' Cl2' -113.6(13) 2
C25' C26' Cl2' Cl2' 64.6(15) 2
